data_2214770
loop_
_publ_author_name
'Yao, Zheng'
'Li, Zhi-Gang'
'Deng, Jian-Cheng'
'Xu, Jing-Wei'

_publ_section_title
;
 <i>tert</i>-Butyl 3-(4-bromophenylsulfonyl)pyrrolidine-1-carboxylate
;
_journal_coeditor_code KP2116
_journal_issue 8
_journal_name_full 'Acta Crystallographica Section E'
_journal_page_first o3485
_journal_page_last o3485
_journal_paper_doi 10.1107/S1600536807032369
_journal_volume 63
_journal_year 2007
_chemical_formula_iupac 'C15 H20 Br N O4 S'
_chemical_formula_moiety 'C15 H20 Br N O4 S'
_chemical_formula_sum 'C15 H20 Br N O4 S'
_chemical_formula_weight 390.29
_chemical_name_systematic
;
<i>tert</i>-Butyl 3-(4-bromophenylsulfonyl)pyrrolidine-1-carboxylate
;
_space_group_IT_number 114
_symmetry_cell_setting tetragonal
_symmetry_space_group_name_Hall 'P -4 2n'
_symmetry_space_group_name_H-M 'P -4 21 c'
_atom_sites_solution_hydrogens geom
_atom_sites_solution_primary direct
_atom_sites_solution_secondary difmap
_cell_angle_alpha 90.00
_cell_angle_beta 90.00
_cell_angle_gamma 90.00
_cell_formula_units_Z 8
_cell_length_a 18.4240(10)
_cell_length_b 18.4240(10)
_cell_length_c 10.1082(11)
_cell_measurement_reflns_used 5667
_cell_measurement_temperature 293(2)
_cell_measurement_theta_max 23.25
_cell_measurement_theta_min 2.30
_cell_volume 3431.2(5)
_computing_cell_refinement 'SAINT (Bruker, 2003)'
_computing_data_collection 'SMART (Bruker, 1998)'
_computing_data_reduction SAINT
_computing_molecular_graphics 'SHELXTL (Bruker, 1997)'
_computing_publication_material SHELXTL
_computing_structure_refinement 'SHELXL97 (Sheldrick, 1997)'
_computing_structure_solution 'SHELXS97 (Sheldrick, 1997)'
_diffrn_ambient_temperature 293(2)
_diffrn_measured_fraction_theta_full 0.999
_diffrn_measured_fraction_theta_max 0.999
_diffrn_measurement_device_type 'Bruker SMART CCD area-detector'
_diffrn_measurement_method '\f and \w'
_diffrn_radiation_monochromator graphite
_diffrn_radiation_source 'fine-focus sealed tube'
_diffrn_radiation_type MoK\a
_diffrn_radiation_wavelength 0.71073
_diffrn_reflns_av_R_equivalents 0.0555
_diffrn_reflns_av_sigmaI/netI 0.0403
_diffrn_reflns_limit_h_max 12
_diffrn_reflns_limit_h_min -22
_diffrn_reflns_limit_k_max 22
_diffrn_reflns_limit_k_min -20
_diffrn_reflns_limit_l_max 12
_diffrn_reflns_limit_l_min -12
_diffrn_reflns_number 18794
_diffrn_reflns_theta_full 26.05
_diffrn_reflns_theta_max 26.05
_diffrn_reflns_theta_min 1.56
_exptl_absorpt_coefficient_mu 2.534
_exptl_absorpt_correction_T_max 0.7071
_exptl_absorpt_correction_T_min 0.4931
_exptl_absorpt_correction_type multi-scan
_exptl_absorpt_process_details '(SADABS; Sheldrick, 2002)'
_exptl_crystal_colour colourless
_exptl_crystal_density_diffrn 1.511
_exptl_crystal_density_method 'not measured'
_exptl_crystal_description block
_exptl_crystal_F_000 1600
_exptl_crystal_size_max 0.33
_exptl_crystal_size_mid 0.26
_exptl_crystal_size_min 0.15
_refine_diff_density_max 0.416
_refine_diff_density_min -0.169
_refine_ls_abs_structure_details 'Flack (1983), 1482 Friedel pairs'
_refine_ls_abs_structure_Flack -0.021(8)
_refine_ls_extinction_method none
_refine_ls_goodness_of_fit_ref 0.996
_refine_ls_hydrogen_treatment constr
_refine_ls_matrix_type full
_refine_ls_number_parameters 202
_refine_ls_number_reflns 3390
_refine_ls_number_restraints 0
_refine_ls_restrained_S_all 0.996
_refine_ls_R_factor_all 0.0453
_refine_ls_R_factor_gt 0.0325
_refine_ls_shift/su_max 0.001
_refine_ls_shift/su_mean 0.000
_refine_ls_structure_factor_coef Fsqd
_refine_ls_weighting_details 'calc w=1/[\s^2^(Fo^2^)+(0.0351P)^2^] where P=(Fo^2^+2Fc^2^)/3'
_refine_ls_weighting_scheme calc
_refine_ls_wR_factor_gt 0.0692
_refine_ls_wR_factor_ref 0.0734
_reflns_number_gt 2760
_reflns_number_total 3390
_reflns_threshold_expression I>2\s(I)
_cod_data_source_file kp2116.cif
_cod_data_source_block I
_cod_depositor_comments
;
The following automatic conversions were performed:
'_symmetry_cell_setting' value 'Tetragonal' changed to 'tetragonal'
according to '/home/saulius/struct/CIF-dictionaries/cif_core.dic'
dictionary named 'cif_core.dic' version 2.4.1 from 2010-06-29.

Automatic conversion script
Id: cif_fix_enum 1527 2010-12-29 10:47:43Z saulius 

The following automatic conversions were performed:

'_symmetry_cell_setting' value 'Tetragonal' changed to 'tetragonal'
according to /home/saulius/struct/CIF-dictionaries/cif_core.dic
dictionary named 'cif_core.dic' version 2.4.1 from 2010-06-29.

Automatic conversion script
Id: cif_fix_values 1715 2011-07-08 13:25:40Z adriana 
;
_cod_database_code 2214770
_cod_database_fobs_code 2214770

loop_
_symmetry_equiv_pos_as_xyz
'x, y, z'
'-x, -y, z'
'y, -x, -z'
'-y, x, -z'
'-x+1/2, y+1/2, -z+1/2'
'x+1/2, -y+1/2, -z+1/2'
'-y+1/2, -x+1/2, z+1/2'
'y+1/2, x+1/2, z+1/2'

loop_
_atom_site_type_symbol
_atom_site_label
_atom_site_fract_x
_atom_site_fract_y
_atom_site_fract_z
_atom_site_U_iso_or_equiv
_atom_site_adp_type
_atom_site_calc_flag
_atom_site_refinement_flags
_atom_site_occupancy
Br Br1 0.620575(19) 0.59671(2) -0.04350(4) 0.06539(13) Uani d . 1
S S 0.66889(4) 0.63796(4) 0.57777(8) 0.0515(2) Uani d . 1
C C1 0.63226(15) 0.60962(17) 0.1410(3) 0.0468(7) Uani d . 1
O O1 0.61910(12) 0.59169(13) 0.6474(2) 0.0652(6) Uani d . 1
O O3 0.83317(15) 0.59393(12) 0.9922(2) 0.0746(7) Uani d . 1
C C3 0.68573(17) 0.67391(17) 0.3186(3) 0.0510(8) Uani d . 1
H H3 0.7146 0.7115 0.3502 0.061 Uiso calc R 1
O O2 0.66995(16) 0.71375(13) 0.6072(2) 0.0772(7) Uani d . 1
O O4 0.80675(12) 0.47438(10) 0.9672(2) 0.0591(6) Uani d . 1
C C9 0.75873(19) 0.49303(17) 0.7196(3) 0.0564(8) Uani d . 1
H H9A 0.7084 0.4848 0.7434 0.068 Uiso calc R 1
H H9B 0.7854 0.4479 0.7282 0.068 Uiso calc R 1
C C4 0.65312(15) 0.62685(16) 0.4064(3) 0.0459(7) Uani d . 1
N N1 0.79046(14) 0.54924(13) 0.7999(3) 0.0508(6) Uani d . 1
C C6 0.59860(17) 0.56282(18) 0.2270(3) 0.0538(8) Uani d . 1
H H6 0.5690 0.5258 0.1952 0.065 Uiso calc R 1
C C5 0.60938(17) 0.57141(16) 0.3618(3) 0.0513(8) Uani d . 1
H H5 0.5873 0.5400 0.4216 0.062 Uiso calc R 1
C C8 0.7650(2) 0.52323(18) 0.5805(3) 0.0630(9) Uani d . 1
H H8A 0.8112 0.5102 0.5411 0.076 Uiso calc R 1
H H8B 0.7261 0.5051 0.5248 0.076 Uiso calc R 1
C C12 0.83221(17) 0.45220(17) 1.0991(3) 0.0534(8) Uani d . 1
C C11 0.81189(17) 0.54343(16) 0.9263(3) 0.0527(8) Uani d . 1
C C7 0.75911(16) 0.60457(18) 0.5981(3) 0.0534(8) Uani d . 1
H H7 0.7910 0.6286 0.5339 0.064 Uiso calc R 1
C C10 0.78683(18) 0.62034(18) 0.7381(3) 0.0562(8) Uani d . 1
H H10A 0.8343 0.6430 0.7356 0.067 Uiso calc R 1
H H10B 0.7536 0.6519 0.7854 0.067 Uiso calc R 1
C C2 0.67588(17) 0.66560(17) 0.1851(3) 0.0512(8) Uani d . 1
H H2 0.6981 0.6970 0.1255 0.061 Uiso calc R 1
C C14 0.8185(2) 0.37114(18) 1.0985(4) 0.0701(10) Uani d . 1
H H14A 0.7677 0.3621 1.0850 0.105 Uiso calc R 1
H H14B 0.8333 0.3508 1.1817 0.105 Uiso calc R 1
H H14C 0.8459 0.3491 1.0284 0.105 Uiso calc R 1
C C13 0.7871(2) 0.4881(2) 1.2038(4) 0.0810(11) Uani d . 1
H H13A 0.8001 0.5385 1.2097 0.121 Uiso calc R 1
H H13B 0.7957 0.4650 1.2874 0.121 Uiso calc R 1
H H13C 0.7367 0.4839 1.1812 0.121 Uiso calc R 1
C C15 0.9123(2) 0.4685(3) 1.1138(5) 0.0936(14) Uani d . 1
H H15A 0.9379 0.4509 1.0374 0.140 Uiso calc R 1
H H15B 0.9306 0.4448 1.1916 0.140 Uiso calc R 1
H H15C 0.9192 0.5199 1.1216 0.140 Uiso calc R 1

loop_
_atom_site_aniso_label
_atom_site_aniso_U_11
_atom_site_aniso_U_22
_atom_site_aniso_U_33
_atom_site_aniso_U_12
_atom_site_aniso_U_13
_atom_site_aniso_U_23
Br1 0.0659(2) 0.0847(3) 0.04548(16) 0.00603(17) -0.00009(17) 0.00048(18)
S 0.0526(5) 0.0572(5) 0.0447(4) 0.0067(4) 0.0066(4) -0.0020(3)
C1 0.0444(17) 0.0557(19) 0.0402(14) 0.0114(16) 0.0003(13) 0.0023(14)
O1 0.0509(12) 0.0935(17) 0.0512(12) 0.0015(15) 0.0106(11) 0.0073(12)
O3 0.1084(18) 0.0532(13) 0.0621(15) -0.0231(14) -0.0227(13) 0.0004(11)
C3 0.0526(18) 0.0429(17) 0.0577(19) 0.0007(15) 0.0012(15) 0.0030(16)
O2 0.105(2) 0.0596(15) 0.0674(16) 0.0173(15) -0.0021(15) -0.0141(12)
O4 0.0740(15) 0.0450(12) 0.0584(14) -0.0080(10) -0.0145(12) 0.0049(11)
C9 0.068(2) 0.0424(16) 0.0587(19) 0.0013(16) -0.0070(17) -0.0107(16)
C4 0.0426(17) 0.0482(18) 0.0468(16) 0.0082(15) 0.0050(13) 0.0002(14)
N1 0.0574(15) 0.0424(13) 0.0526(15) -0.0097(12) -0.0044(13) 0.0019(12)
C6 0.0514(19) 0.0591(19) 0.0510(18) -0.0020(16) 0.0006(15) -0.0031(15)
C5 0.0499(19) 0.0507(18) 0.0534(18) -0.0031(15) 0.0074(15) 0.0090(14)
C8 0.061(2) 0.071(2) 0.056(2) 0.0140(17) -0.0035(16) -0.0140(17)
C12 0.0533(19) 0.0502(18) 0.0566(19) 0.0048(16) -0.0085(15) 0.0051(15)
C11 0.0588(19) 0.0431(17) 0.056(2) -0.0081(15) -0.0050(16) -0.0003(15)
C7 0.0474(17) 0.065(2) 0.0472(16) -0.0050(16) 0.0070(14) 0.0041(15)
C10 0.0614(19) 0.0516(18) 0.0556(19) -0.0159(17) -0.0039(15) 0.0101(16)
C2 0.0493(17) 0.0537(18) 0.0506(18) 0.0014(16) 0.0062(15) 0.0129(15)
C14 0.080(2) 0.050(2) 0.080(3) 0.0036(19) -0.017(2) 0.0083(17)
C13 0.099(3) 0.074(2) 0.070(2) 0.016(2) 0.015(2) 0.010(2)
C15 0.054(2) 0.102(3) 0.125(4) -0.004(2) -0.022(2) 0.013(3)

loop_
_atom_type_symbol
_atom_type_description
_atom_type_scat_dispersion_real
_atom_type_scat_dispersion_imag
_atom_type_scat_source
C C 0.0033 0.0016 'International Tables Vol C Tables 4.2.6.8 and 6.1.1.4'
H H 0.0000 0.0000 'International Tables Vol C Tables 4.2.6.8 and 6.1.1.4'
N N 0.0061 0.0033 'International Tables Vol C Tables 4.2.6.8 and 6.1.1.4'
O O 0.0106 0.0060 'International Tables Vol C Tables 4.2.6.8 and 6.1.1.4'
Br Br -0.2901 2.4595 'International Tables Vol C Tables 4.2.6.8 and 6.1.1.4'
S S 0.1246 0.1234 'International Tables Vol C Tables 4.2.6.8 and 6.1.1.4'

loop_
_geom_angle_atom_site_label_1
_geom_angle_atom_site_label_2
_geom_angle_atom_site_label_3
_geom_angle
O2 S O1 119.13(16)
O2 S C4 108.65(15)
O1 S C4 107.84(14)
O2 S C7 107.49(17)
O1 S C7 109.51(14)
C4 S C7 103.05(13)
C6 C1 C2 121.9(3)
C6 C1 Br1 119.6(2)
C2 C1 Br1 118.6(2)
C2 C3 C4 120.4(3)
C2 C3 H3 119.8
C4 C3 H3 119.8
C11 O4 C12 121.4(2)
N1 C9 C8 103.2(3)
N1 C9 H9A 111.1
C8 C9 H9A 111.1
N1 C9 H9B 111.1
C8 C9 H9B 111.1
H9A C9 H9B 109.1
C5 C4 C3 120.7(3)
C5 C4 S 120.2(2)
C3 C4 S 119.1(2)
C11 N1 C9 126.8(3)
C11 N1 C10 119.6(3)
C9 N1 C10 112.8(3)
C1 C6 C5 119.1(3)
C1 C6 H6 120.5
C5 C6 H6 120.5
C4 C5 C6 119.4(3)
C4 C5 H5 120.3
C6 C5 H5 120.3
C7 C8 C9 104.4(3)
C7 C8 H8A 110.9
C9 C8 H8A 110.9
C7 C8 H8B 110.9
C9 C8 H8B 110.9
H8A C8 H8B 108.9
O4 C12 C13 109.9(3)
O4 C12 C15 110.2(3)
C13 C12 C15 112.6(3)
O4 C12 C14 102.5(3)
C13 C12 C14 110.2(3)
C15 C12 C14 111.0(3)
O3 C11 O4 125.7(3)
O3 C11 N1 123.9(3)
O4 C11 N1 110.4(3)
C8 C7 C10 105.8(3)
C8 C7 S 113.2(2)
C10 C7 S 110.6(2)
C8 C7 H7 109.0
C10 C7 H7 109.0
S C7 H7 109.0
N1 C10 C7 104.0(3)
N1 C10 H10A 111.0
C7 C10 H10A 111.0
N1 C10 H10B 111.0
C7 C10 H10B 111.0
H10A C10 H10B 109.0
C3 C2 C1 118.6(3)
C3 C2 H2 120.7
C1 C2 H2 120.7
C12 C14 H14A 109.5
C12 C14 H14B 109.5
H14A C14 H14B 109.5
C12 C14 H14C 109.5
H14A C14 H14C 109.5
H14B C14 H14C 109.5
C12 C13 H13A 109.5
C12 C13 H13B 109.5
H13A C13 H13B 109.5
C12 C13 H13C 109.5
H13A C13 H13C 109.5
H13B C13 H13C 109.5
C12 C15 H15A 109.5
C12 C15 H15B 109.5
H15A C15 H15B 109.5
C12 C15 H15C 109.5
H15A C15 H15C 109.5
H15B C15 H15C 109.5

loop_
_geom_bond_atom_site_label_1
_geom_bond_atom_site_label_2
_geom_bond_distance
Br1 C1 1.893(3)
S O2 1.428(2)
S O1 1.437(2)
S C4 1.768(3)
S C7 1.784(3)
C1 C6 1.372(4)
C1 C2 1.381(4)
O3 C11 1.210(4)
C3 C2 1.370(5)
C3 C4 1.378(4)
C3 H3 0.9300
O4 C11 1.341(4)
O4 C12 1.472(4)
C9 N1 1.440(4)
C9 C8 1.516(4)
C9 H9A 0.9700
C9 H9B 0.9700
C4 C5 1.377(4)
N1 C11 1.342(4)
N1 C10 1.452(4)
C6 C5 1.386(4)
C6 H6 0.9300
C5 H5 0.9300
C8 C7 1.513(5)
C8 H8A 0.9700
C8 H8B 0.9700
C12 C13 1.499(5)
C12 C15 1.513(5)
C12 C14 1.515(5)
C7 C10 1.533(4)
C7 H7 0.9800
C10 H10A 0.9700
C10 H10B 0.9700
C2 H2 0.9300
C14 H14A 0.9600
C14 H14B 0.9600
C14 H14C 0.9600
C13 H13A 0.9600
C13 H13B 0.9600
C13 H13C 0.9600
C15 H15A 0.9600
C15 H15B 0.9600
C15 H15C 0.9600

loop_
_geom_hbond_atom_site_label_D
_geom_hbond_atom_site_label_H
_geom_hbond_atom_site_label_A
_geom_hbond_site_symmetry_A
_geom_hbond_distance_DH
_geom_hbond_distance_HA
_geom_hbond_distance_DA
_geom_hbond_angle_DHA
_geom_hbond_publ_flag
C5 H5 O1 1_555 0.93 2.54 2.916(3) 104.45 y
C7 H7 O3 7_664 0.98 2.27 3.129(3) 145.19 y
C13 H13A O3 1_555 0.96 2.50 3.016(4) 113.64 y
C15 H15C O3 1_555 0.96 2.47 2.996(6) 114.67 y

loop_
_cod_related_entry_id
_cod_related_entry_database
_cod_related_entry_code
1 ChemSpider 21123827
